data_7045603
loop_
_publ_author_name
'Yu, Hao'
'Wang, Jing'
'Guo, Xiangyang'
'Zhang, Rong'
'He, Cheng'
'Duan, Chunying'

_publ_section_title
;
 Diversity of metal-organic macrocycles assembled from carbazole based
 ligands with different lengths.
;
_journal_issue 12
_journal_name_full 'Dalton transactions (Cambridge, England : 2003)'
_journal_page_first 4040
_journal_page_last 4044
_journal_paper_doi 10.1039/c8dt00252e
_journal_volume 47
_journal_year 2018
_chemical_formula_moiety C31H25N7
_chemical_formula_sum 'C150 H155 Cl8 N37 Ni4 O38'
_chemical_formula_weight 3602.54
_chemical_name_systematic Ni-LA2[44]
_space_group_crystal_system triclinic
_space_group_IT_number 2
_space_group_name_Hall '-P 1'
_space_group_name_H-M_alt 'P -1'
_symmetry_space_group_name_Hall '-P 1'
_symmetry_space_group_name_H-M 'P -1'
_atom_sites_solution_hydrogens mixed
_audit_creation_method SHELXL-2014
_audit_update_record
;
2018-02-05 deposited with the CCDC.
2018-02-06 downloaded from the CCDC.
;
_cell_angle_alpha 98.467(2)
_cell_angle_beta 100.413(2)
_cell_angle_gamma 109.069(2)
_cell_formula_units_Z 1
_cell_length_a 12.1353(10)
_cell_length_b 17.5582(14)
_cell_length_c 22.1641(18)
_cell_measurement_reflns_used 9858
_cell_measurement_temperature 150(2)
_cell_measurement_theta_max 27.60
_cell_measurement_theta_min 2.30
_cell_volume 4280.5(6)
_computing_cell_refinement 'Bruker SAINT'
_computing_data_collection 'Bruker APEX2'
_computing_data_reduction 'Bruker SAINT'
_computing_molecular_graphics 'Bruker SHELXTL'
_computing_publication_material 'Bruker SHELXTL'
_computing_structure_refinement 'SHELXL-2014 (Sheldrick, 2014)'
_computing_structure_solution 'SHELXS-97 (Sheldrick 2008)'
_diffrn_ambient_temperature 150(2)
_diffrn_measured_fraction_theta_full 0.967
_diffrn_measured_fraction_theta_max 0.994
_diffrn_measurement_device_type 'Bruker APEX-II CCD'
_diffrn_measurement_method '\f and \w scans'
_diffrn_radiation_type MoK\a
_diffrn_radiation_wavelength 0.71073
_diffrn_reflns_av_R_equivalents 0.1564
_diffrn_reflns_av_unetI/netI 0.3695
_diffrn_reflns_Laue_measured_fraction_full 0.967
_diffrn_reflns_Laue_measured_fraction_max 0.994
_diffrn_reflns_limit_h_max 14
_diffrn_reflns_limit_h_min -14
_diffrn_reflns_limit_k_max 20
_diffrn_reflns_limit_k_min -20
_diffrn_reflns_limit_l_max 26
_diffrn_reflns_limit_l_min -26
_diffrn_reflns_number 96890
_diffrn_reflns_point_group_measured_fraction_full 0.967
_diffrn_reflns_point_group_measured_fraction_max 0.994
_diffrn_reflns_theta_full 25.242
_diffrn_reflns_theta_max 25.000
_diffrn_reflns_theta_min 2.123
_exptl_absorpt_coefficient_mu 0.642
_exptl_absorpt_correction_type none
_exptl_crystal_colour yellow
_exptl_crystal_density_diffrn 1.398
_exptl_crystal_description needle-like
_exptl_crystal_F_000 1866
_exptl_crystal_recrystallization_method 'Re-crystallisation from solvent: CH3CN/CH3OH'
_exptl_crystal_size_max 0.220
_exptl_crystal_size_mid 0.150
_exptl_crystal_size_min 0.100
_refine_diff_density_max 0.699
_refine_diff_density_min -0.660
_refine_diff_density_rms 0.082
_refine_ls_extinction_method none
_refine_ls_goodness_of_fit_ref 0.988
_refine_ls_hydrogen_treatment constr
_refine_ls_matrix_type full
_refine_ls_number_parameters 1043
_refine_ls_number_reflns 14988
_refine_ls_number_restraints 166
_refine_ls_restrained_S_all 0.999
_refine_ls_R_factor_all 0.2513
_refine_ls_R_factor_gt 0.0898
_refine_ls_shift/su_max 0.001
_refine_ls_shift/su_mean 0.000
_refine_ls_structure_factor_coef Fsqd
_refine_ls_weighting_details 'w=exp[1.0000(sin\q/\l)^2^)]/[\s^2^(Fo^2^)+(0.0100P)^2^] where P=(Fo^2^+2Fc^2^)/3'
_refine_ls_weighting_scheme calc
_refine_ls_wR_factor_gt 0.1674
_refine_ls_wR_factor_ref 0.2011
_reflns_Friedel_coverage 0.000
_reflns_number_gt 4715
_reflns_number_total 14988
_reflns_threshold_expression 'I > 2\s(I)'
_cod_data_source_file c8dt00252e2.cif
_cod_data_source_block NILA244
_cod_depositor_comments 'Adding full bibliography for 7045601--7045603.cif.'
_cod_database_code 7045603
_shelx_space_group_comment
;
The symmetry employed for this shelxl refinement is uniquely defined
by the following loop, which should always be used as a source of
symmetry information in preference to the above space-group names.
They are only intended as comments.
;
_shelx_estimated_absorpt_t_min 0.872
_shelx_estimated_absorpt_t_max 0.939
_shelxl_version_number 2014-3

loop_
_space_group_symop_operation_xyz
'x, y, z'
'-x, -y, -z'

loop_
_atom_site_label
_atom_site_type_symbol
_atom_site_fract_x
_atom_site_fract_y
_atom_site_fract_z
_atom_site_U_iso_or_equiv
_atom_site_adp_type
_atom_site_occupancy
_atom_site_site_symmetry_order
_atom_site_calc_flag
_atom_site_refinement_flags_posn
_atom_site_refinement_flags_adp
_atom_site_refinement_flags_occupancy
_atom_site_disorder_assembly
_atom_site_disorder_group
Ni1 Ni 0.63189(6) 1.01816(4) -0.81455(3) 0.0395(2) Uani 1 1 d . U . . .
Ni2 Ni 0.21466(6) 0.62547(4) -0.69223(3) 0.0486(2) Uani 1 1 d . . . . .
N1 N 0.2764(3) 0.6528(2) -0.98741(18) 0.0395(14) Uani 1 1 d . . . . .
N2 N 0.0906(4) 0.6734(2) -0.73667(18) 0.0471(15) Uani 1 1 d . . . . .
N3 N 0.0232(3) 0.6872(2) -0.69560(17) 0.0467(15) Uani 1 1 d . U . . .
H3A H -0.0466 0.6920 -0.7089 0.056 Uiso 1 1 calc R U . . .
N4 N 0.1660(3) 0.6744(2) -0.61757(19) 0.0457(14) Uani 1 1 d . . . . .
N5 N 0.7254(3) 0.9366(2) -0.80254(18) 0.0414(14) Uani 1 1 d . . . . .
N6 N 0.8379(3) 0.9810(2) -0.76231(18) 0.0454(14) Uani 1 1 d . . . . .
H6A H 0.8977 0.9629 -0.7605 0.054 Uiso 1 1 calc R U . . .
N7 N 0.7638(3) 1.0841(2) -0.73536(16) 0.0342(13) Uani 1 1 d . U . . .
N8 N 0.7762(3) 1.0426(2) -0.48667(17) 0.0294(12) Uani 1 1 d . . . . .
N9 N 0.4829(3) 0.9744(2) -0.77340(17) 0.0386(14) Uani 1 1 d . . . . .
N10 N 0.3800(3) 0.9479(3) -0.82219(17) 0.0498(15) Uani 1 1 d . . . . .
H10A H 0.3100 0.9434 -0.8142 0.060 Uiso 1 1 calc R U . . .
N11 N 0.4972(3) 0.9504(2) -0.89242(17) 0.0365(13) Uani 1 1 d . . . . .
N12 N 0.6133(3) 1.2813(2) -0.31586(18) 0.0427(14) Uani 1 1 d . U . . .
N13 N 0.5507(3) 1.3191(2) -0.28332(18) 0.0480(14) Uani 1 1 d . U . . .
H13A H 0.4716 1.2994 -0.2930 0.058 Uiso 1 1 calc R U . . .
N14 N 0.7305(4) 1.4219(2) -0.23344(18) 0.0464(15) Uani 1 1 d . . . . .
N16 N 0.5792(4) 1.1159(3) -0.82074(19) 0.0506(15) Uani 1 1 d . U . . .
N18 N 0.0663(4) 0.5204(3) -0.7042(2) 0.0644(17) Uani 1 1 d . . . . .
C1 C 0.2033(4) 0.6503(3) -0.9463(2) 0.0407(17) Uani 1 1 d . . . . .
C2 C 0.0828(4) 0.6135(3) -0.9558(2) 0.0464(19) Uani 1 1 d . . . . .
H2A H 0.0341 0.5831 -0.9964 0.056 Uiso 1 1 calc R U . . .
C3 C 0.0328(5) 0.6212(3) -0.9054(2) 0.0467(19) Uani 1 1 d . . . . .
H3B H -0.0515 0.5949 -0.9114 0.056 Uiso 1 1 calc R U . . .
C4 C 0.1026(5) 0.6668(3) -0.8456(2) 0.0454(18) Uani 1 1 d . . . . .
C5 C 0.2240(4) 0.7060(3) -0.8366(2) 0.0367(17) Uani 1 1 d . . . . .
H5A H 0.2723 0.7369 -0.7961 0.044 Uiso 1 1 calc R U . . .
C6 C 0.2756(4) 0.7001(3) -0.8870(2) 0.0314(16) Uani 1 1 d . . . . .
C7 C 0.3936(4) 0.7003(3) -0.9562(2) 0.0415(17) Uani 1 1 d . U . . .
C8 C 0.4972(4) 0.7173(3) -0.9775(2) 0.0471(18) Uani 1 1 d . . . . .
H8A H 0.4953 0.6924 -1.0189 0.057 Uiso 1 1 calc R U . . .
C9 C 0.6039(4) 0.7717(3) -0.9369(2) 0.0456(18) Uani 1 1 d . . . . .
H9A H 0.6761 0.7842 -0.9507 0.055 Uiso 1 1 calc R U . . .
C10 C 0.6071(4) 0.8078(3) -0.8770(2) 0.0321(16) Uani 1 1 d . U . . .
C11 C 0.5066(4) 0.7889(3) -0.8550(2) 0.0361(17) Uani 1 1 d . . . . .
H11A H 0.5102 0.8133 -0.8131 0.043 Uiso 1 1 calc R U . . .
C12 C 0.3975(4) 0.7334(3) -0.8942(2) 0.0310(15) Uani 1 1 d . U . . .
C13 C 0.0465(4) 0.6734(3) -0.7943(2) 0.0474(19) Uani 1 1 d . . . . .
H13B H -0.0302 0.6782 -0.8036 0.057 Uiso 1 1 calc R U . . .
C14 C 0.0687(5) 0.6930(3) -0.6335(2) 0.0492(18) Uani 1 1 d . U . . .
C15 C 0.0130(5) 0.7201(4) -0.5876(2) 0.071(2) Uani 1 1 d . . . . .
H15A H -0.0574 0.7324 -0.5996 0.086 Uiso 1 1 calc R U . . .
C16 C 0.0635(5) 0.7277(4) -0.5270(3) 0.076(2) Uani 1 1 d . . . . .
H16A H 0.0262 0.7439 -0.4958 0.092 Uiso 1 1 calc R U . . .
C17 C 0.1680(5) 0.7127(4) -0.5083(3) 0.079(3) Uani 1 1 d . . . . .
H17A H 0.2051 0.7211 -0.4651 0.095 Uiso 1 1 calc R U . . .
C18 C 0.2166(5) 0.6850(3) -0.5549(2) 0.057(2) Uani 1 1 d . . . . .
H18A H 0.2873 0.6729 -0.5432 0.068 Uiso 1 1 calc R U . . .
C19 C 0.7182(5) 0.8679(3) -0.8363(2) 0.0487(19) Uani 1 1 d . U . . .
H19A H 0.7897 0.8561 -0.8343 0.058 Uiso 1 1 calc R U . . .
C20 C 0.8502(4) 1.0547(3) -0.7255(2) 0.0428(18) Uani 1 1 d . U . . .
C21 C 0.9564(4) 1.0943(4) -0.6764(2) 0.057(2) Uani 1 1 d . . . . .
H21A H 1.0179 1.0719 -0.6701 0.068 Uiso 1 1 calc R U . . .
C22 C 0.9658(5) 1.1661(4) -0.6387(2) 0.072(2) Uani 1 1 d . . . . .
H22A H 1.0355 1.1955 -0.6055 0.086 Uiso 1 1 calc R U . . .
C23 C 0.8706(5) 1.1969(4) -0.6494(2) 0.064(2) Uani 1 1 d . . . . .
H23A H 0.8751 1.2466 -0.6234 0.077 Uiso 1 1 calc R U . . .
C24 C 0.7748(5) 1.1539(3) -0.6969(2) 0.0471(19) Uani 1 1 d . . . . .
H24A H 0.7108 1.1740 -0.7039 0.056 Uiso 1 1 calc R U . . .
C25 C 0.2391(5) 0.6163(3) -1.0542(2) 0.0492(19) Uani 1 1 d . . . . .
H25A H 0.2772 0.6585 -1.0767 0.059 Uiso 1 1 calc R U . . .
H25B H 0.1510 0.6007 -1.0683 0.059 Uiso 1 1 calc R U . . .
C26 C 0.2704(4) 0.5408(3) -1.0725(2) 0.0403(17) Uani 1 1 d . U . . .
C27 C 0.2543(4) 0.5078(3) -1.1364(2) 0.0518(19) Uani 1 1 d . . . . .
H27A H 0.2264 0.5341 -1.1672 0.062 Uiso 1 1 calc R U . . .
C28 C 0.2781(5) 0.4387(3) -1.1551(3) 0.060(2) Uani 1 1 d . . . . .
H28A H 0.2695 0.4182 -1.1985 0.071 Uiso 1 1 calc R U . . .
C29 C 0.3131(5) 0.4003(3) -1.1131(3) 0.066(2) Uani 1 1 d . U . . .
H29A H 0.3265 0.3510 -1.1271 0.079 Uiso 1 1 calc R U . . .
C30 C 0.3309(5) 0.4291(3) -1.0497(3) 0.071(2) Uani 1 1 d . U . . .
H30A H 0.3578 0.4009 -1.0202 0.085 Uiso 1 1 calc R U . . .
C31 C 0.3086(5) 0.5010(3) -1.0293(3) 0.0555(19) Uani 1 1 d . U . . .
H31A H 0.3199 0.5219 -0.9856 0.067 Uiso 1 1 calc R U . . .
C32 C 0.7087(4) 1.0269(3) -0.5479(2) 0.0266(15) Uani 1 1 d . . . . .
C33 C 0.7235(4) 0.9823(3) -0.6021(2) 0.0318(15) Uani 1 1 d . . . . .
H33A H 0.7855 0.9603 -0.6008 0.038 Uiso 1 1 calc R U . . .
C34 C 0.6403(4) 0.9728(3) -0.6583(2) 0.0348(16) Uani 1 1 d . . . . .
H34A H 0.6453 0.9422 -0.6961 0.042 Uiso 1 1 calc R U . . .
C35 C 0.5514(4) 1.0060(3) -0.6607(2) 0.0252(15) Uani 1 1 d . . . . .
C36 C 0.5409(4) 1.0469(3) -0.6058(2) 0.0253(15) Uani 1 1 d . . . . .
H36A H 0.4784 1.0686 -0.6072 0.030 Uiso 1 1 calc R U . . .
C37 C 0.6169(4) 1.0577(3) -0.5491(2) 0.0228(14) Uani 1 1 d . . . . .
C38 C 0.7279(4) 1.0839(3) -0.4476(2) 0.0251(15) Uani 1 1 d . . . . .
C39 C 0.7638(4) 1.1131(3) -0.3834(2) 0.0375(17) Uani 1 1 d . . . . .
H39A H 0.8291 1.1045 -0.3584 0.045 Uiso 1 1 calc R U . . .
C40 C 0.7011(4) 1.1549(3) -0.3576(2) 0.0349(16) Uani 1 1 d . . . . .
H40A H 0.7255 1.1765 -0.3135 0.042 Uiso 1 1 calc R U . . .
C41 C 0.6035(4) 1.1683(3) -0.3915(2) 0.0329(16) Uani 1 1 d . U . . .
C42 C 0.5635(4) 1.1357(3) -0.4564(2) 0.0350(16) Uani 1 1 d . . . . .
H42A H 0.4947 1.1414 -0.4806 0.042 Uiso 1 1 calc R U . . .
C43 C 0.6287(4) 1.0944(3) -0.4846(2) 0.0235(14) Uani 1 1 d . . . . .
C44 C 0.4641(4) 0.9911(3) -0.7195(2) 0.0376(16) Uani 1 1 d . . . . .
H44A H 0.3880 0.9940 -0.7175 0.045 Uiso 1 1 calc R U . . .
C45 C 0.3889(4) 0.9290(3) -0.8822(2) 0.0395(17) Uani 1 1 d . . . . .
C46 C 0.2847(5) 0.8863(3) -0.9295(2) 0.0510(19) Uani 1 1 d . . . . .
H46A H 0.2079 0.8720 -0.9204 0.061 Uiso 1 1 calc R U . . .
C47 C 0.2952(5) 0.8656(3) -0.9889(2) 0.054(2) Uani 1 1 d . . . . .
H47A H 0.2257 0.8375 -1.0225 0.065 Uiso 1 1 calc R U . . .
C48 C 0.4078(5) 0.8859(3) -0.9997(2) 0.0495(19) Uani 1 1 d . . . . .
H48A H 0.4172 0.8699 -1.0408 0.059 Uiso 1 1 calc R U . . .
C49 C 0.5067(5) 0.9295(3) -0.9511(2) 0.0436(18) Uani 1 1 d . . . . .
H49A H 0.5843 0.9452 -0.9594 0.052 Uiso 1 1 calc R U . . .
C50 C 0.5483(5) 1.2177(3) -0.3603(2) 0.0431(17) Uani 1 1 d . U . . .
H50A H 0.4636 1.2036 -0.3724 0.052 Uiso 1 1 calc R U . . .
C51 C 0.6135(4) 1.3871(3) -0.2362(2) 0.0444(18) Uani 1 1 d . . . . .
C52 C 0.5564(4) 1.4176(3) -0.1959(2) 0.0531(19) Uani 1 1 d . . . . .
H52A H 0.4724 1.3920 -0.2003 0.064 Uiso 1 1 calc R U . . .
C53 C 0.6267(5) 1.4882(3) -0.1478(3) 0.069(2) Uani 1 1 d . . . . .
H53A H 0.5921 1.5108 -0.1180 0.082 Uiso 1 1 calc R U . . .
C54 C 0.7514(5) 1.5244(4) -0.1454(3) 0.073(2) Uani 1 1 d . . . . .
H54A H 0.8015 1.5720 -0.1136 0.087 Uiso 1 1 calc R U . . .
C55 C 0.7983(5) 1.4910(3) -0.1883(2) 0.056(2) Uani 1 1 d . . . . .
H55A H 0.8811 1.5166 -0.1869 0.067 Uiso 1 1 calc R U . . .
C56 C 0.8655(4) 1.0093(3) -0.4665(2) 0.0371(17) Uani 1 1 d . . . . .
H56A H 0.9202 1.0446 -0.4261 0.045 Uiso 1 1 calc R U . . .
H56B H 0.9138 1.0090 -0.4980 0.045 Uiso 1 1 calc R U . . .
C57 C 0.8086(4) 0.9225(3) -0.4583(2) 0.0376(17) Uani 1 1 d . . . . .
C58 C 0.8043(5) 0.8545(3) -0.5029(3) 0.060(2) Uani 1 1 d . . . . .
H58A H 0.8427 0.8646 -0.5362 0.072 Uiso 1 1 calc R U . . .
C59 C 0.7465(6) 0.7746(3) -0.4997(3) 0.074(2) Uani 1 1 d . U . . .
H59A H 0.7413 0.7296 -0.5312 0.089 Uiso 1 1 calc R U . . .
C60 C 0.6968(6) 0.7615(4) -0.4502(3) 0.096(3) Uani 1 1 d . U . . .
H60A H 0.6565 0.7066 -0.4468 0.115 Uiso 1 1 calc R U . . .
C61 C 0.7042(5) 0.8298(4) -0.4030(3) 0.072(2) Uani 1 1 d . U . . .
H61A H 0.6691 0.8203 -0.3685 0.087 Uiso 1 1 calc R U . . .
C62 C 0.7612(4) 0.9070(3) -0.4081(2) 0.0480(18) Uani 1 1 d . . . . .
H62A H 0.7688 0.9520 -0.3761 0.058 Uiso 1 1 calc R U . . .
C65 C 0.5635(6) 1.1728(4) -0.8256(3) 0.088(2) Uani 1 1 d D U . . .
C68 C -0.0068(6) 0.4654(4) -0.7013(3) 0.096(3) Uani 1 1 d . . . . .
C66 C 0.5504(7) 1.2614(4) -0.8288(4) 0.127(3) Uiso 0.875 1 d D U P A 1
H66A H 0.6300 1.3034 -0.8238 0.191 Uiso 0.875 1 d R U P A 1
H66B H 0.5150 1.2772 -0.7949 0.191 Uiso 0.875 1 d R U P A 1
H66C H 0.4984 1.2569 -0.8695 0.191 Uiso 0.875 1 d R U P A 1
C67 C -0.1145(8) 0.3938(5) -0.7014(4) 0.122(4) Uiso 0.85 1 d . . P B 1
H67A H -0.1861 0.3973 -0.7277 0.184 Uiso 0.85 1 d R U P B 1
H67B H -0.1237 0.3947 -0.6583 0.184 Uiso 0.85 1 d R U P B 1
H67C H -0.1047 0.3422 -0.7183 0.184 Uiso 0.85 1 d R U P B 1
O2 O 0.3165(4) 0.5752(3) -0.6331(2) 0.0846(16) Uiso 0.5 1 d . . P C 1
H2B H 0.3742 0.5712 -0.6484 0.127 Uiso 0.5 1 d R U P C 1
H2D H 0.2716 0.5276 -0.6308 0.127 Uiso 0.5 1 d R U P C 1
C66' C 0.4515(14) 1.2061(13) -0.839(2) 0.080(9) Uiso 0.125 1 d D U P A 2
H66D H 0.3751 1.1592 -0.8490 0.120 Uiso 0.125 1 d R U P A 2
H66E H 0.4558 1.2329 -0.8750 0.120 Uiso 0.125 1 d R U P A 2
H66F H 0.4566 1.2459 -0.8019 0.120 Uiso 0.125 1 d R U P A 2
C67' C -0.050(4) 0.370(2) -0.6727(19) 0.089(16) Uiso 0.15 1 d . . P B 2
H67D H 0.0206 0.3663 -0.6460 0.134 Uiso 0.15 1 d R U P B 2
H67E H -0.0852 0.3228 -0.7087 0.134 Uiso 0.15 1 d R U P B 2
H67F H -0.1099 0.3703 -0.6482 0.134 Uiso 0.15 1 d R U P B 2
C69 C 0.4505(13) 0.5324(9) -0.5573(7) 0.134(7) Uiso 0.5 1 d . . P C 2
H69A H 0.4970 0.5773 -0.5204 0.201 Uiso 0.5 1 d R U P C 2
H69B H 0.4016 0.4846 -0.5437 0.201 Uiso 0.5 1 d R U P C 2
H69C H 0.5055 0.5167 -0.5794 0.201 Uiso 0.5 1 d R U P C 2
N17 N 0.3165(4) 0.5752(3) -0.6331(2) 0.0846(16) Uiso 0.5 1 d . . P C 2
C70 C 0.3774(9) 0.5631(6) -0.5973(5) 0.042(3) Uiso 0.5 1 d . . P C 2
O1 O 0.7533(3) 1.0656(2) -0.86858(14) 0.0688(15) Uani 1 1 d . U . . .
H1B H 0.7297 1.0343 -0.9051 0.083 Uiso 1 1 d R U . . .
H1A H 0.8229 1.0679 -0.8509 0.103 Uiso 1 1 d R U . . .
Cl1 Cl 1.22189(12) -0.78082(9) -0.30947(6) 0.0485(5) Uani 1 1 d . . . . .
O11 O 1.3186(3) -0.7972(2) -0.27701(17) 0.0658(14) Uani 1 1 d . . . . .
O12 O 1.1277(3) -0.8545(2) -0.34119(18) 0.0764(15) Uani 1 1 d . . . . .
O13 O 1.2634(4) -0.7363(3) -0.35325(19) 0.0980(18) Uani 1 1 d . . . . .
O14 O 1.1838(3) -0.7335(3) -0.26843(18) 0.0986(16) Uani 1 1 d . . . . .
Cl2 Cl -0.07626(13) 0.09984(11) -0.20485(8) 0.0769(6) Uani 1 1 d . . . . .
O21 O -0.1667(3) 0.1313(2) -0.22057(18) 0.0696(14) Uani 1 1 d . . . . .
O22 O -0.0533(4) 0.0592(3) -0.2551(2) 0.1205(18) Uani 1 1 d . . . . .
O23 O -0.0867(6) 0.0612(3) -0.1569(2) 0.175(3) Uani 1 1 d . . . . .
O24 O 0.0362(5) 0.1738(4) -0.1761(3) 0.187(3) Uani 1 1 d . . . . .
Cl4 Cl 1.0700(2) 0.72011(13) -1.15241(10) 0.1433(12) Uani 1 1 d . . . . .
O41 O 1.1953(5) 0.7567(3) -1.1418(2) 0.142(3) Uani 1 1 d . . . . .
O42 O 1.0322(5) 0.7015(5) -1.1026(3) 0.175(3) Uani 1 1 d . . . . .
O43 O 0.9788(10) 0.6802(7) -1.2033(5) 0.144(4) Uiso 0.5 1 d . . P D 1
O44 O 1.0192(11) 0.7995(8) -1.1344(6) 0.178(5) Uiso 0.5 1 d . . P D 1
O43' O 1.0365(11) 0.7496(7) -1.2024(6) 0.156(5) Uiso 0.5 1 d . . P D 2
O44' O 1.0689(8) 0.6330(5) -1.1775(4) 0.095(3) Uiso 0.5 1 d . . P D 2
O31 O -0.3034(5) -1.6901(5) 0.3579(3) 0.221(3) Uani 1 1 d D U . . .
O34 O -0.4916(6) -1.7725(5) 0.3199(3) 0.242(3) Uani 1 1 d D U . . .
Cl3 Cl -0.4234(7) -1.6957(5) 0.3470(3) 0.169(3) Uiso 0.3333 1 d D U P E 1
O33 O -0.4274(17) -1.6499(8) 0.3018(6) 0.248(7) Uiso 0.3333 1 d D U P E 1
O32 O -0.4143(12) -1.6460(8) 0.4061(5) 0.134(5) Uiso 0.3333 1 d D U P E 1
Cl3' Cl -0.4088(4) -1.6976(3) 0.3816(2) 0.1856(18) Uiso 0.6667 1 d . U P E 2
O32' O -0.4209(10) -1.7387(7) 0.4355(5) 0.218(4) Uiso 0.6667 1 d . U P E 2
O33' O -0.4904(11) -1.6551(8) 0.3653(6) 0.236(5) Uiso 0.6667 1 d . U P E 2
N100 N 0.7193(6) -0.2912(4) 0.9337(3) 0.150(3) Uani 1 1 d D . . . .
C100 C 0.9309(7) -0.2227(5) 1.0127(4) 0.147(4) Uani 1 1 d . . . . .
H10B H 0.9889 -0.2461 1.0007 0.221 Uiso 1 1 calc R U . . .
H10C H 0.9601 -0.1634 1.0138 0.221 Uiso 1 1 calc R U . . .
H10D H 0.9214 -0.2313 1.0545 0.221 Uiso 1 1 calc R U . . .
C101 C 0.8173(7) -0.2626(5) 0.9678(4) 0.140(4) Uani 1 1 d D U . . .
C120 C 0.7297(11) 0.9132(8) -1.0603(6) 0.093(5) Uiso 0.5 1 d . . P F 1
H12A H 0.7819 0.9672 -1.0334 0.140 Uiso 0.5 1 calc R U P F 1
H12B H 0.6482 0.9131 -1.0741 0.140 Uiso 0.5 1 calc R U P F 1
H12C H 0.7276 0.8701 -1.0365 0.140 Uiso 0.5 1 calc R U P F 1
C121 C 0.7680(13) 0.9000(9) -1.1053(7) 0.106(5) Uiso 0.5 1 d . . P F 1
N120 N 0.7942(16) 0.8739(11) -1.1570(8) 0.210(8) Uiso 0.5 1 d . . P F 1
C212 C 0.8794(14) 0.5238(11) -0.5063(8) 0.170(8) Uiso 0.5 1 d D . P G 1
H21B H 0.8739 0.5553 -0.5395 0.204 Uiso 0.5 1 calc R U P G 1
H21C H 0.8063 0.4731 -0.5171 0.204 Uiso 0.5 1 calc R U P G 1
C210 C 0.8197(14) 0.6254(10) -0.3713(7) 0.153(7) Uiso 0.5 1 d D . P G 1
H21D H 0.7499 0.6392 -0.3653 0.230 Uiso 0.5 1 calc R U P G 1
H21E H 0.8285 0.5848 -0.3467 0.230 Uiso 0.5 1 calc R U P G 1
H21F H 0.8923 0.6755 -0.3572 0.230 Uiso 0.5 1 calc R U P G 1
C211 C 0.8009(17) 0.5873(13) -0.4448(9) 0.237(12) Uiso 0.5 1 d D . P G 1
H21G H 0.7288 0.5360 -0.4602 0.284 Uiso 0.5 1 calc R U P G 1
H21K H 0.7931 0.6275 -0.4707 0.284 Uiso 0.5 1 calc R U P G 1
C213 C 1.0000 0.5000 -0.5000 0.413(16) Uiso 1 2 d S . P G 1
H21H H 0.9941 0.4656 -0.5404 0.620 Uiso 0.5 1 d R U P G 1
H21I H 1.0721 0.5502 -0.4900 0.620 Uiso 0.5 1 d R U P G 1
H21J H 1.0051 0.4691 -0.4669 0.620 Uiso 0.5 1 d R U P G 1
O210 O 0.8909(13) 0.5733(10) -0.4458(7) 0.234(7) Uiso 0.5 1 d D . P G 1
O1W O 0.8630(15) 0.9494(11) -1.0475(8) 0.265(8) Uiso 0.5 1 d . . P H 2
H1WA H 0.9298 0.9882 -1.0432 0.397 Uiso 0.5 1 d R U P H 2
H1WB H 0.8740 0.9039 -1.0487 0.397 Uiso 0.5 1 d R U P H 2
O200 O 0.7106(10) 0.5419(9) -0.6677(5) 0.221(7) Uiso 0.5 1 d D . P I 2
C203 C 0.6103(14) 0.4420(9) -0.7441(7) 0.205(10) Uiso 0.5 1 d D . P I 2
H20A H 0.5353 0.4023 -0.7726 0.308 Uiso 0.5 1 calc R U P I 2
H20B H 0.6596 0.4748 -0.7683 0.308 Uiso 0.5 1 calc R U P I 2
H20C H 0.6545 0.4121 -0.7223 0.308 Uiso 0.5 1 calc R U P I 2
C202 C 0.5807(11) 0.5002(12) -0.6950(7) 0.289(14) Uiso 0.5 1 d D . P I 2
H20D H 0.5414 0.5357 -0.7135 0.347 Uiso 0.5 1 calc R U P I 2
H20E H 0.5362 0.4717 -0.6665 0.347 Uiso 0.5 1 calc R U P I 2
C201 C 0.698(2) 0.5495(19) -0.6003(5) 0.42(2) Uiso 0.5 1 d D . P I 2
H20F H 0.6189 0.5058 -0.6051 0.508 Uiso 0.5 1 calc R U P I 2
H20J H 0.6838 0.6020 -0.5922 0.508 Uiso 0.5 1 calc R U P I 2
C200 C 0.768(3) 0.5493(19) -0.5348(8) 0.44(3) Uiso 0.5 1 d D . P I 2
H20G H 0.7217 0.5564 -0.5038 0.664 Uiso 0.5 1 calc R U P I 2
H20H H 0.7798 0.4966 -0.5362 0.664 Uiso 0.5 1 calc R U P I 2
H20I H 0.8460 0.5947 -0.5230 0.664 Uiso 0.5 1 calc R U P I 2
C110 C 0.3586(13) 0.3786(17) -0.7469(8) 0.330(17) Uiso 0.5 1 d D . P J 2
H11C H 0.3370 0.3481 -0.7906 0.495 Uiso 0.5 1 calc R U P J 2
H11D H 0.3791 0.4377 -0.7456 0.495 Uiso 0.5 1 calc R U P J 2
H11E H 0.4280 0.3696 -0.7232 0.495 Uiso 0.5 1 calc R U P J 2
N110 N 0.2254(12) 0.3580(10) -0.6741(5) 0.182(7) Uiso 0.5 1 d D . P J 2
C111 C 0.2559(12) 0.3491(12) -0.7185(6) 0.186(9) Uiso 0.5 1 d D . P J 2

loop_
_atom_site_aniso_label
_atom_site_aniso_U_11
_atom_site_aniso_U_22
_atom_site_aniso_U_33
_atom_site_aniso_U_23
_atom_site_aniso_U_13
_atom_site_aniso_U_12
Ni1 0.0385(4) 0.0422(4) 0.0283(4) -0.0024(3) 0.0055(3) 0.0081(3)
Ni2 0.0472(4) 0.0392(4) 0.0594(5) 0.0047(4) 0.0251(4) 0.0121(3)
N1 0.039(3) 0.027(2) 0.041(3) -0.010(2) 0.005(2) 0.0064(19)
N2 0.048(3) 0.043(3) 0.045(3) -0.003(2) 0.022(2) 0.011(2)
N3 0.032(2) 0.067(3) 0.040(2) 0.002(2) 0.018(2) 0.017(2)
N4 0.030(2) 0.059(3) 0.058(3) 0.017(2) 0.032(2) 0.016(2)
N5 0.030(2) 0.044(3) 0.037(3) -0.006(2) 0.005(2) 0.005(2)
N6 0.016(2) 0.049(3) 0.063(3) -0.010(2) 0.007(2) 0.0133(19)
N7 0.025(2) 0.052(3) 0.020(2) 0.005(2) 0.0043(19) 0.0085(19)
N8 0.021(2) 0.033(2) 0.031(2) -0.0038(19) 0.0036(19) 0.0122(17)
N9 0.019(2) 0.059(3) 0.033(2) 0.007(2) 0.0097(19) 0.007(2)
N10 0.033(2) 0.087(3) 0.024(2) -0.005(2) 0.001(2) 0.025(2)
N11 0.036(2) 0.049(3) 0.022(2) -0.003(2) 0.0022(19) 0.0194(19)
N12 0.033(2) 0.044(3) 0.040(2) -0.009(2) 0.014(2) 0.0062(19)
N13 0.033(2) 0.042(3) 0.055(3) -0.025(2) 0.021(2) 0.0051(19)
N14 0.053(3) 0.030(3) 0.048(3) -0.013(2) 0.017(2) 0.010(2)
N16 0.056(3) 0.044(2) 0.046(3) 0.005(2) 0.004(2) 0.018(2)
N18 0.068(3) 0.027(3) 0.105(4) 0.019(3) 0.046(3) 0.010(2)
C1 0.043(3) 0.032(3) 0.046(3) -0.004(3) 0.023(3) 0.012(2)
C2 0.043(3) 0.045(3) 0.030(3) -0.015(3) 0.004(3) 0.001(3)
C3 0.032(3) 0.040(3) 0.052(3) -0.006(3) 0.009(3) -0.001(3)
C4 0.051(3) 0.048(3) 0.038(3) -0.002(3) 0.019(3) 0.021(3)
C5 0.030(3) 0.036(3) 0.035(3) -0.011(3) 0.003(2) 0.012(2)
C6 0.035(3) 0.017(3) 0.036(3) -0.007(2) 0.012(2) 0.005(2)
C7 0.044(3) 0.040(3) 0.039(3) -0.004(3) 0.017(3) 0.015(2)
C8 0.057(3) 0.036(3) 0.050(3) -0.007(3) 0.020(3) 0.022(2)
C9 0.033(3) 0.045(3) 0.055(3) -0.004(3) 0.023(3) 0.009(3)
C10 0.025(3) 0.031(3) 0.035(3) -0.003(2) 0.013(2) 0.006(2)
C11 0.044(3) 0.032(3) 0.024(3) -0.007(2) 0.007(2) 0.008(2)
C12 0.043(3) 0.028(3) 0.019(2) -0.003(2) 0.011(2) 0.010(2)
C13 0.025(3) 0.044(3) 0.053(4) -0.014(3) 0.006(3) 0.000(3)
C14 0.054(3) 0.042(3) 0.054(3) 0.007(3) 0.030(3) 0.014(3)
C15 0.067(4) 0.107(5) 0.066(4) 0.029(4) 0.044(3) 0.047(3)
C16 0.078(4) 0.109(5) 0.052(4) 0.019(4) 0.043(3) 0.031(4)
C17 0.046(4) 0.118(5) 0.059(4) 0.001(4) 0.020(3) 0.016(4)
C18 0.051(3) 0.070(4) 0.064(4) 0.023(3) 0.032(3) 0.028(3)
C19 0.039(3) 0.057(4) 0.053(3) 0.011(3) 0.020(3) 0.018(3)
C20 0.027(3) 0.061(4) 0.020(3) -0.005(3) -0.003(2) 0.000(3)
C21 0.021(3) 0.095(5) 0.044(3) 0.007(3) 0.008(3) 0.011(3)
C22 0.062(4) 0.083(5) 0.028(3) -0.021(3) 0.006(3) -0.012(4)
C23 0.064(4) 0.069(4) 0.042(4) -0.002(3) 0.010(3) 0.010(3)
C24 0.052(4) 0.050(4) 0.027(3) -0.010(3) 0.006(3) 0.013(3)
C25 0.055(4) 0.049(3) 0.030(3) -0.019(3) 0.002(3) 0.018(3)
C26 0.037(3) 0.031(3) 0.047(3) -0.003(3) 0.013(3) 0.009(2)
C27 0.048(3) 0.056(4) 0.039(3) -0.012(3) 0.007(3) 0.013(3)
C28 0.067(4) 0.054(4) 0.045(3) -0.021(3) 0.015(3) 0.018(3)
C29 0.069(4) 0.047(4) 0.077(4) -0.012(3) 0.028(3) 0.021(3)
C30 0.049(4) 0.057(4) 0.099(4) -0.010(4) 0.013(3) 0.024(3)
C31 0.070(4) 0.042(3) 0.049(3) -0.008(3) 0.017(3) 0.019(3)
C32 0.018(3) 0.038(3) 0.020(3) 0.006(2) 0.007(2) 0.003(2)
C33 0.037(3) 0.033(3) 0.028(3) 0.004(2) 0.013(2) 0.014(2)
C34 0.048(3) 0.039(3) 0.017(3) -0.001(2) 0.018(2) 0.013(2)
C35 0.018(3) 0.030(3) 0.024(3) -0.002(2) 0.006(2) 0.006(2)
C36 0.021(3) 0.014(3) 0.038(3) 0.000(2) 0.008(2) 0.004(2)
C37 0.009(2) 0.027(3) 0.031(3) 0.004(2) 0.008(2) 0.005(2)
C38 0.013(2) 0.037(3) 0.025(3) 0.001(2) 0.000(2) 0.013(2)
C39 0.035(3) 0.039(3) 0.033(3) -0.004(3) 0.005(2) 0.014(2)
C40 0.038(3) 0.034(3) 0.024(3) -0.007(2) 0.003(2) 0.009(2)
C41 0.034(3) 0.032(3) 0.030(3) -0.003(2) 0.011(2) 0.011(2)
C42 0.031(3) 0.038(3) 0.033(3) 0.002(3) 0.014(2) 0.008(2)
C43 0.026(3) 0.020(3) 0.027(3) 0.003(2) 0.016(2) 0.008(2)
C44 0.038(3) 0.054(3) 0.027(3) 0.004(3) 0.016(2) 0.022(2)
C45 0.029(3) 0.044(3) 0.040(3) 0.001(3) 0.001(3) 0.014(2)
C46 0.033(3) 0.072(4) 0.037(3) -0.005(3) 0.006(3) 0.013(3)
C47 0.050(4) 0.052(4) 0.053(4) -0.002(3) 0.004(3) 0.018(3)
C48 0.073(4) 0.046(3) 0.027(3) -0.003(3) 0.010(3) 0.024(3)
C49 0.052(3) 0.044(3) 0.034(3) 0.008(3) 0.008(3) 0.016(3)
C50 0.048(3) 0.057(3) 0.030(3) 0.005(3) 0.013(2) 0.026(2)
C51 0.034(3) 0.037(3) 0.055(3) -0.012(3) 0.014(3) 0.010(2)
C52 0.031(3) 0.060(4) 0.063(4) -0.013(3) 0.024(3) 0.015(3)
C53 0.076(4) 0.050(4) 0.075(4) -0.026(3) 0.024(3) 0.030(3)
C54 0.063(4) 0.051(4) 0.086(5) -0.016(4) 0.009(4) 0.016(3)
C55 0.047(3) 0.039(3) 0.075(4) -0.016(3) 0.019(3) 0.016(3)
C56 0.026(3) 0.045(3) 0.030(3) -0.006(3) 0.001(2) 0.009(2)
C57 0.032(3) 0.048(3) 0.025(3) -0.006(3) -0.010(2) 0.021(2)
C58 0.083(4) 0.059(4) 0.045(3) 0.016(3) 0.011(3) 0.037(3)
C59 0.107(5) 0.036(4) 0.068(4) 0.007(3) 0.019(3) 0.012(3)
C60 0.112(6) 0.048(4) 0.115(5) 0.025(4) 0.034(4) 0.005(4)
C61 0.073(4) 0.095(4) 0.064(4) 0.029(3) 0.027(3) 0.042(3)
C62 0.045(3) 0.058(4) 0.045(3) 0.011(3) 0.013(3) 0.024(3)
C65 0.110(5) 0.073(3) 0.086(4) 0.023(4) 0.023(4) 0.038(3)
C68 0.093(5) 0.041(4) 0.146(6) 0.012(4) 0.058(4) 0.004(4)
O1 0.071(3) 0.072(3) 0.025(2) -0.005(2) -0.0040(19) -0.008(2)
Cl1 0.0452(8) 0.0564(9) 0.0392(8) -0.0072(7) 0.0050(7) 0.0229(7)
O11 0.051(2) 0.077(3) 0.068(3) 0.006(2) 0.004(2) 0.0308(19)
O12 0.038(2) 0.066(3) 0.088(3) -0.028(2) 0.007(2) -0.005(2)
O13 0.093(3) 0.114(3) 0.076(3) 0.044(3) 0.008(3) 0.019(3)
O14 0.083(3) 0.121(3) 0.075(3) -0.052(2) -0.002(2) 0.059(2)
Cl2 0.0548(9) 0.1310(13) 0.0717(10) 0.0364(10) 0.0271(8) 0.0562(8)
O21 0.039(2) 0.063(2) 0.094(3) -0.018(2) -0.003(2) 0.0265(18)
O22 0.136(3) 0.175(4) 0.073(3) -0.025(3) 0.000(3) 0.122(2)
O23 0.327(7) 0.152(4) 0.111(4) 0.087(3) 0.085(4) 0.128(4)
O24 0.070(4) 0.207(6) 0.229(7) -0.026(5) -0.014(4) 0.039(4)
Cl4 0.183(2) 0.0761(15) 0.0870(15) 0.0126(13) -0.0386(16) -0.0210(16)
O41 0.147(5) 0.112(4) 0.109(4) 0.010(3) 0.012(4) -0.010(4)
O42 0.119(4) 0.279(7) 0.126(4) 0.032(5) 0.038(4) 0.069(4)
O31 0.186(5) 0.240(5) 0.240(5) 0.042(5) 0.094(4) 0.062(4)
O34 0.206(5) 0.253(5) 0.239(5) 0.045(5) 0.091(4) 0.031(5)
N100 0.206(6) 0.096(4) 0.189(6) 0.024(4) 0.119(4) 0.076(4)
C100 0.116(6) 0.196(9) 0.115(7) 0.001(6) 0.019(5) 0.057(6)
C101 0.164(6) 0.126(6) 0.140(6) 0.017(5) 0.085(5) 0.046(5)

loop_
_atom_type_symbol
_atom_type_description
_atom_type_scat_dispersion_real
_atom_type_scat_dispersion_imag
_atom_type_scat_source
C C 0.0033 0.0016 'International Tables Vol C Tables 4.2.6.8 and 6.1.1.4'
H H 0.0000 0.0000 'International Tables Vol C Tables 4.2.6.8 and 6.1.1.4'
N N 0.0061 0.0033 'International Tables Vol C Tables 4.2.6.8 and 6.1.1.4'
O O 0.0106 0.0060 'International Tables Vol C Tables 4.2.6.8 and 6.1.1.4'
Cl Cl 0.1484 0.1585 'International Tables Vol C Tables 4.2.6.8 and 6.1.1.4'
Ni Ni 0.3393 1.1124 'International Tables Vol C Tables 4.2.6.8 and 6.1.1.4'

loop_
_geom_angle_atom_site_label_1
_geom_angle_atom_site_label_2
_geom_angle_atom_site_label_3
_geom_angle
_geom_angle_site_symmetry_1
_geom_angle_site_symmetry_3
N16 Ni1 N7 91.53(16) . .
N16 Ni1 N11 88.89(16) . .
N7 Ni1 N11 178.48(16) . .
N16 Ni1 O1 87.08(17) . .
N7 Ni1 O1 88.72(14) . .
N11 Ni1 O1 92.76(14) . .
N16 Ni1 N5 167.33(15) . .
N7 Ni1 N5 78.87(16) . .
N11 Ni1 N5 100.92(15) . .
O1 Ni1 N5 84.48(16) . .
N16 Ni1 N9 84.96(18) . .
N7 Ni1 N9 99.80(14) . .
N11 Ni1 N9 78.78(15) . .
O1 Ni1 N9 168.47(15) . .
N5 Ni1 N9 104.67(17) . .
N4 Ni2 N14 178.21(15) . 2_674
N4 Ni2 N18 87.50(17) . .
N14 Ni2 N18 94.06(17) 2_674 .
N4 Ni2 N2 78.78(17) . .
N14 Ni2 N2 102.20(17) 2_674 .
N18 Ni2 N2 85.01(18) . .
N4 Ni2 O2 90.24(18) . .
N14 Ni2 O2 88.93(18) 2_674 .
N18 Ni2 O2 88.84(18) . .
N2 Ni2 O2 167.61(18) . .
N4 Ni2 N12 100.95(15) . 2_674
N14 Ni2 N12 77.39(15) 2_674 2_674
N18 Ni2 N12 168.85(19) . 2_674
N2 Ni2 N12 103.65(16) . 2_674
O2 Ni2 N12 83.90(17) . 2_674
C7 N1 C1 109.6(4) . .
C7 N1 C25 123.4(4) . .
C1 N1 C25 126.9(4) . .
C13 N2 N3 114.5(5) . .
C13 N2 Ni2 134.8(4) . .
N3 N2 Ni2 108.2(3) . .
C14 N3 N2 117.3(4) . .
C14 N4 C18 118.6(5) . .
C14 N4 Ni2 113.5(3) . .
C18 N4 Ni2 127.8(4) . .
C19 N5 N6 113.8(4) . .
C19 N5 Ni1 133.7(3) . .
N6 N5 Ni1 108.5(3) . .
C20 N6 N5 116.0(4) . .
C20 N7 C24 118.8(4) . .
C20 N7 Ni1 112.9(3) . .
C24 N7 Ni1 128.2(4) . .
C38 N8 C32 108.0(4) . .
C38 N8 C56 125.4(4) . .
C32 N8 C56 125.8(4) . .
C44 N9 N10 113.6(4) . .
C44 N9 Ni1 135.0(3) . .
N10 N9 Ni1 106.3(3) . .
C45 N10 N9 119.1(4) . .
C45 N11 C49 118.0(4) . .
C45 N11 Ni1 114.0(3) . .
C49 N11 Ni1 127.9(3) . .
C50 N12 N13 115.7(4) . .
C50 N12 Ni2 130.7(4) . 2_674
N13 N12 Ni2 106.6(3) . 2_674
C51 N13 N12 119.0(4) . .
C51 N14 C55 118.9(4) . .
C51 N14 Ni2 115.1(3) . 2_674
C55 N14 Ni2 125.3(4) . 2_674
C65 N16 Ni1 171.6(5) . .
C68 N18 Ni2 169.4(6) . .
C2 C1 N1 130.7(4) . .
C2 C1 C6 121.1(5) . .
N1 C1 C6 108.1(4) . .
C1 C2 C3 118.3(4) . .
C2 C3 C4 121.8(5) . .
C5 C4 C3 119.5(5) . .
C5 C4 C13 120.5(4) . .
C3 C4 C13 120.0(5) . .
C4 C5 C6 119.4(4) . .
C5 C6 C1 119.5(4) . .
C5 C6 C12 133.7(4) . .
C1 C6 C12 106.7(4) . .
N1 C7 C8 130.0(4) . .
N1 C7 C12 109.2(4) . .
C8 C7 C12 120.8(4) . .
C7 C8 C9 118.2(5) . .
C10 C9 C8 121.2(5) . .
C11 C10 C9 120.9(4) . .
C11 C10 C19 118.7(4) . .
C9 C10 C19 120.5(4) . .
C10 C11 C12 119.7(4) . .
C11 C12 C7 119.1(5) . .
C11 C12 C6 134.5(4) . .
C7 C12 C6 106.4(4) . .
N2 C13 C4 126.0(5) . .
N4 C14 N3 118.3(5) . .
N4 C14 C15 121.9(5) . .
N3 C14 C15 119.8(5) . .
C16 C15 C14 117.7(6) . .
C15 C16 C17 122.1(6) . .
C18 C17 C16 117.6(6) . .
N4 C18 C17 122.0(6) . .
N5 C19 C10 123.5(5) . .
N7 C20 N6 119.7(4) . .
N7 C20 C21 123.0(5) . .
N6 C20 C21 117.3(5) . .
C22 C21 C20 116.8(6) . .
C21 C22 C23 119.8(5) . .
C24 C23 C22 118.0(6) . .
C23 C24 N7 123.7(6) . .
N1 C25 C26 114.4(4) . .
C31 C26 C27 118.4(5) . .
C31 C26 C25 122.5(5) . .
C27 C26 C25 119.0(5) . .
C28 C27 C26 121.0(6) . .
C29 C28 C27 120.1(5) . .
C28 C29 C30 122.1(6) . .
C29 C30 C31 118.8(6) . .
C26 C31 C30 119.6(5) . .
C37 C32 N8 110.5(4) . .
C37 C32 C33 122.8(4) . .
N8 C32 C33 126.7(5) . .
C34 C33 C32 115.3(5) . .
C35 C34 C33 122.6(4) . .
C36 C35 C34 118.7(4) . .
C36 C35 C44 120.7(5) . .
C34 C35 C44 120.4(4) . .
C37 C36 C35 122.3(5) . .
C36 C37 C32 118.2(4) . .
C36 C37 C43 136.2(5) . .
C32 C37 C43 105.6(4) . .
C39 C38 N8 129.7(4) . .
C39 C38 C43 121.8(5) . .
N8 C38 C43 108.6(4) . .
C40 C39 C38 116.5(5) . .
C39 C40 C41 124.4(4) . .
C40 C41 C42 119.2(5) . .
C40 C41 C50 119.9(4) . .
C42 C41 C50 120.8(5) . .
C41 C42 C43 117.5(5) . .
C42 C43 C38 120.4(4) . .
C42 C43 C37 132.2(4) . .
C38 C43 C37 107.4(4) . .
N9 C44 C35 124.2(5) . .
N11 C45 N10 117.8(4) . .
N11 C45 C46 123.1(5) . .
N10 C45 C46 119.1(5) . .
C47 C46 C45 118.4(5) . .
C46 C47 C48 118.8(5) . .
C49 C48 C47 119.7(5) . .
N11 C49 C48 121.8(5) . .
N12 C50 C41 120.0(5) . .
N14 C51 N13 115.7(5) . .
N14 C51 C52 123.7(4) . .
N13 C51 C52 120.6(4) . .
C51 C52 C53 117.8(5) . .
C52 C53 C54 117.8(5) . .
C55 C54 C53 119.8(5) . .
C54 C55 N14 121.9(5) . .
N8 C56 C57 110.9(4) . .
C62 C57 C58 118.1(5) . .
C62 C57 C56 121.8(5) . .
C58 C57 C56 120.1(5) . .
C59 C58 C57 122.2(6) . .
C60 C59 C58 118.0(6) . .
C59 C60 C61 120.8(6) . .
C62 C61 C60 119.2(6) . .
C61 C62 C57 121.6(5) . .
N16 C65 C66 175.4(7) . .
N16 C65 C66' 139.8(10) . .
N18 C68 C67 174.1(9) . .
N18 C68 C67' 147.4(15) . .
O14 Cl1 O12 110.7(3) . .
O14 Cl1 O11 110.3(2) . .
O12 Cl1 O11 110.5(3) . .
O14 Cl1 O13 109.2(3) . .
O12 Cl1 O13 109.2(3) . .
O11 Cl1 O13 106.9(3) . .
O23 Cl2 O22 115.3(4) . .
O23 Cl2 O21 113.4(4) . .
O22 Cl2 O21 114.0(3) . .
O23 Cl2 O24 101.7(4) . .
O22 Cl2 O24 105.3(3) . .
O21 Cl2 O24 105.4(3) . .
O42 Cl4 O43 108.1(6) . .
O42 Cl4 O43' 138.4(7) . .
O42 Cl4 O41 114.6(4) . .
O43 Cl4 O41 135.0(6) . .
O43' Cl4 O41 99.4(6) . .
O42 Cl4 O44' 94.6(5) . .
O43' Cl4 O44' 107.4(6) . .
O41 Cl4 O44' 93.0(5) . .
O42 Cl4 O44 80.9(6) . .
O43 Cl4 O44 93.9(7) . .
O41 Cl4 O44 106.3(5) . .
O34 Cl3 O33 107.1(8) . .
O34 Cl3 O31 107.9(8) . .
O33 Cl3 O31 100.9(10) . .
O34 Cl3 O32 130.9(9) . .
O33 Cl3 O32 108.6(10) . .
O31 Cl3 O32 97.3(7) . .
O31 Cl3' O33' 124.8(7) . .
O31 Cl3' O32' 116.9(7) . .
O33' Cl3' O32' 117.2(8) . .
O31 Cl3' O34 90.0(5) . .
O33' Cl3' O34 87.7(6) . .
O32' Cl3' O34 103.5(6) . .
N100 C101 C100 174.0(10) . .
C120 C121 N120 170.3(16) . .
O210 C212 C213 106.3(12) . .
O210 C211 C210 102.9(16) . .
C212 C213 C212 180.0 . 2_764
C211 O210 C212 110.4(15) . .
C202 O200 C201 93.9(11) . .
O200 C202 C203 88.1(10) . .
O200 C201 C200 140(2) . .
N110 C111 C110 143.4(16) . .

loop_
_geom_bond_atom_site_label_1
_geom_bond_atom_site_label_2
_geom_bond_distance
_geom_bond_site_symmetry_2
Ni1 N16 2.032(5) .
Ni1 N7 2.039(3) .
Ni1 N11 2.042(3) .
Ni1 O1 2.104(4) .
Ni1 N5 2.115(5) .
Ni1 N9 2.141(4) .
Ni2 N4 2.023(4) .
Ni2 N14 2.050(4) 2_674
Ni2 N18 2.056(4) .
Ni2 N2 2.117(5) .
Ni2 O2 2.119(5) .
Ni2 N12 2.149(4) 2_674
N1 C7 1.377(5) .
N1 C1 1.378(6) .
N1 C25 1.447(5) .
N2 C13 1.293(6) .
N2 N3 1.375(6) .
N3 C14 1.363(6) .
N4 C14 1.326(7) .
N4 C18 1.372(6) .
N5 C19 1.290(6) .
N5 N6 1.388(5) .
N6 C20 1.373(6) .
N7 C20 1.311(7) .
N7 C24 1.339(6) .
N8 C38 1.376(6) .
N8 C32 1.389(5) .
N8 C56 1.426(6) .
N9 C44 1.266(6) .
N9 N10 1.389(5) .
N10 C45 1.354(6) .
N11 C45 1.316(6) .
N11 C49 1.334(6) .
N12 C50 1.288(5) .
N12 N13 1.387(5) .
N12 Ni2 2.149(4) 2_674
N13 C51 1.359(5) .
N14 C51 1.336(6) .
N14 C55 1.357(5) .
N14 Ni2 2.050(4) 2_674
N16 C65 1.094(8) .
N18 C68 1.097(7) .
C1 C2 1.353(6) .
C1 C6 1.415(6) .
C2 C3 1.374(7) .
C3 C4 1.399(6) .
C4 C5 1.369(6) .
C4 C13 1.435(7) .
C5 C6 1.383(7) .
C6 C12 1.450(6) .
C7 C8 1.379(7) .
C7 C12 1.397(6) .
C8 C9 1.384(6) .
C9 C10 1.372(6) .
C10 C11 1.355(6) .
C10 C19 1.448(6) .
C11 C12 1.396(6) .
C14 C15 1.427(7) .
C15 C16 1.340(7) .
C16 C17 1.382(9) .
C17 C18 1.382(8) .
C20 C21 1.418(6) .
C21 C22 1.365(8) .
C22 C23 1.425(9) .
C23 C24 1.334(6) .
C25 C26 1.514(7) .
C26 C31 1.368(7) .
C26 C27 1.401(7) .
C27 C28 1.360(8) .
C28 C29 1.316(8) .
C29 C30 1.374(8) .
C30 C31 1.404(8) .
C32 C37 1.386(6) .
C32 C33 1.408(6) .
C33 C34 1.404(6) .
C34 C35 1.380(7) .
C35 C36 1.369(6) .
C35 C44 1.454(6) .
C36 C37 1.364(6) .
C37 C43 1.441(6) .
C38 C39 1.376(6) .
C38 C43 1.409(6) .
C39 C40 1.357(7) .
C40 C41 1.390(7) .
C41 C42 1.399(6) .
C41 C50 1.432(7) .
C42 C43 1.400(6) .
C45 C46 1.389(6) .
C46 C47 1.355(7) .
C47 C48 1.369(7) .
C48 C49 1.371(6) .
C51 C52 1.375(7) .
C52 C53 1.412(6) .
C53 C54 1.424(7) .
C54 C55 1.351(8) .
C56 C57 1.506(7) .
C57 C62 1.365(7) .
C57 C58 1.414(7) .
C58 C59 1.367(7) .
C59 C60 1.359(9) .
C60 C61 1.438(8) .
C61 C62 1.337(7) .
C65 C66 1.623(10) .
C65 C66' 1.643(18) .
C68 C67 1.487(10) .
C68 C67' 1.82(4) .
C69 C70 1.424(18) .
Cl1 O14 1.383(4) .
Cl1 O12 1.397(3) .
Cl1 O11 1.397(4) .
Cl1 O13 1.397(4) .
Cl2 O23 1.345(5) .
Cl2 O22 1.355(4) .
Cl2 O21 1.395(4) .
Cl2 O24 1.496(5) .
Cl4 O42 1.314(6) .
Cl4 O43 1.340(10) .
Cl4 O43' 1.343(13) .
Cl4 O41 1.403(6) .
Cl4 O44' 1.543(9) .
Cl4 O44 1.723(15) .
O31 Cl3 1.401(9) .
O31 Cl3' 1.443(8) .
O34 Cl3 1.309(8) .
O34 Cl3' 1.648(7) .
Cl3 O33 1.376(12) .
Cl3 O32 1.429(11) .
Cl3' O33' 1.448(14) .
Cl3' O32' 1.490(12) .
N100 C101 1.188(9) .
C100 C101 1.432(9) .
C120 C121 1.199(19) .
C121 N120 1.30(2) .
C212 O210 1.44(2) .
C212 C213 1.636(17) .
C210 C211 1.61(2) .
C211 O210 1.20(2) .
C213 C212 1.636(17) 2_764
O200 C202 1.469(13) .
O200 C201 1.519(14) .
C203 C202 1.552(16) .
C201 C200 1.543(17) .
C110 C111 1.475(15) .
N110 C111 1.120(14) .
